data_7204141
loop_
_publ_author_name
'Morgado, Jorge'
'Santos, Isabel C.'
'Veiros, Lu\'is F.'
'Rodrigues, C\'esar'
'Henriques, Rui T.'
'Duarte, M. Teresa'
'Alc\'acer, Lu\'is'
'Almeida, Manuel'

_publ_section_title
;
 Preparation, structural, electrical and magnetic properties of
 tetrathiafulvalene-Au(pds)2 salts (pds = pyrazine-2,3-diselenolate)
;
_journal_issue 9
_journal_name_full 'Journal of Materials Chemistry'
_journal_page_first 2108
_journal_paper_doi 10.1039/b102220m
_journal_volume 11
_journal_year 2001
_chemical_formula_sum 'C28 H16 Au2 N8 S8 Se8'
_chemical_formula_weight 1746.58
_chemical_name_systematic
; 
? 
;
_space_group_IT_number 2
_symmetry_cell_setting triclinic
_symmetry_space_group_name_Hall '-P 1'
_symmetry_space_group_name_H-M 'P -1'
_atom_sites_solution_hydrogens geom
_atom_sites_solution_primary direct
_atom_sites_solution_secondary difmap
_audit_creation_method SHELXL-97
_cell_angle_alpha 92.524(10)
_cell_angle_beta 105.622(9)
_cell_angle_gamma 101.51
_cell_formula_units_Z 2
_cell_length_a 9.2248(15)
_cell_length_b 14.095(2)
_cell_length_c 17.050(2)
_cell_measurement_temperature 293(2)
_cell_volume 2080.8(5)
_computing_structure_refinement 'SHELXL-97 (Sheldrick, 1997)'
_computing_structure_solution 'SHELXS-97 (Sheldrick, 1990)'
_diffrn_ambient_temperature 293(2)
_diffrn_measured_fraction_theta_full 1.000
_diffrn_measured_fraction_theta_max 1.000
_diffrn_radiation_monochromator graphite
_diffrn_radiation_source 'fine-focus sealed tube'
_diffrn_radiation_type MoK\a
_diffrn_radiation_wavelength 0.71069
_diffrn_reflns_av_R_equivalents 0.0604
_diffrn_reflns_av_sigmaI/netI 0.1102
_diffrn_reflns_limit_h_max 12
_diffrn_reflns_limit_h_min -11
_diffrn_reflns_limit_k_max 18
_diffrn_reflns_limit_k_min -18
_diffrn_reflns_limit_l_max 0
_diffrn_reflns_limit_l_min -22
_diffrn_reflns_number 10351
_diffrn_reflns_theta_full 27.96
_diffrn_reflns_theta_max 27.96
_diffrn_reflns_theta_min 1.84
_exptl_absorpt_coefficient_mu 14.477
_exptl_absorpt_correction_T_max 0.9991
_exptl_absorpt_correction_T_min 0.9278
_exptl_absorpt_correction_type psi-scan
_exptl_crystal_colour black
_exptl_crystal_density_diffrn 2.788
_exptl_crystal_density_method 'not measured'
_exptl_crystal_description plate
_exptl_crystal_F_000 1596
_exptl_crystal_size_max 0.65
_exptl_crystal_size_mid 0.65
_exptl_crystal_size_min 0.02
_refine_diff_density_max 2.866
_refine_diff_density_min -4.621
_refine_diff_density_rms 0.385
_refine_ls_extinction_coef 0.00266(17)
_refine_ls_extinction_expression Fc^*^=kFc[1+0.001xFc^2^\l^3^/sin(2\q)]^-1/4^
_refine_ls_extinction_method SHELXL
_refine_ls_goodness_of_fit_ref 1.113
_refine_ls_hydrogen_treatment mixed
_refine_ls_matrix_type full
_refine_ls_number_parameters 488
_refine_ls_number_reflns 10019
_refine_ls_number_restraints 0
_refine_ls_restrained_S_all 1.113
_refine_ls_R_factor_all 0.1838
_refine_ls_R_factor_gt 0.0714
_refine_ls_shift/su_max 0.001
_refine_ls_shift/su_mean 0.000
_refine_ls_structure_factor_coef Fsqd
_refine_ls_weighting_details 'w=1/[\s^2^(Fo^2^)+(0.0662P)^2^+65.5396P] where P=(Fo^2^+2Fc^2^)/3'
_refine_ls_weighting_scheme calc
_refine_ls_wR_factor_gt 0.1506
_refine_ls_wR_factor_ref 0.2207
_reflns_number_gt 5041
_reflns_number_total 10019
_reflns_threshold_expression >2sigma(I)
_cod_data_source_file b102220m.txt
_cod_data_source_block (ttf)2[Au(pds)2]2
_cod_depositor_comments
;
The following automatic conversions were performed:
'_symmetry_cell_setting' value 'Triclinic' changed to 'triclinic'
according to '/home/saulius/struct/CIF-dictionaries/cif_core.dic'
dictionary named 'cif_core.dic' version 2.4.1 from 2010-06-29.

Automatic conversion script
Id: cif_fix_enum 1527 2010-12-29 10:47:43Z saulius 

The following automatic conversions were performed:

'_refine_ls_weighting_scheme' value 'calc
w=1/[\s^2^(Fo^2^)+(0.0662P)^2^+65.5396P] where P=(Fo^2^+2Fc^2^)/3'
was changed to 'calc'. New tag '_refine_ls_weighting_details' was
created. The value of the new tag was set to
'w=1/[\s^2^(Fo^2^)+(0.0662P)^2^+65.5396P] where P=(Fo^2^+2Fc^2^)/3'.

Automatic conversion script
Id: cif_fix_values 3143 2015-03-26 13:38:13Z robertas 
;
_cod_original_cell_volume 2080.8(6)
_cod_original_sg_symbol_H-M P-1
_cod_database_code 7204141

loop_
_symmetry_equiv_pos_as_xyz
'x, y, z'
'-x, -y, -z'

loop_
_atom_site_label
_atom_site_type_symbol
_atom_site_fract_x
_atom_site_fract_y
_atom_site_fract_z
_atom_site_U_iso_or_equiv
_atom_site_adp_type
_atom_site_occupancy
_atom_site_calc_flag
_atom_site_refinement_flags
_atom_site_disorder_assembly
_atom_site_disorder_group
Au1 Au 0.36235(9) 0.91778(6) 0.30273(5) 0.0325(2) Uani 1 d . . .
Se1 Se 0.1954(3) 0.87422(16) 0.38931(14) 0.0417(5) Uani 1 d . . .
Se2 Se 0.4509(3) 1.08248(15) 0.36988(14) 0.0397(5) Uani 1 d . . .
Se3 Se 0.2844(3) 0.75217(16) 0.23570(15) 0.0463(6) Uani 1 d . . .
Se4 Se 0.5293(3) 0.96664(17) 0.21734(15) 0.0470(6) Uani 1 d . . .
C1 C 0.246(2) 0.9870(13) 0.4606(12) 0.033(4) Uani 1 d . . .
N1 N 0.173(2) 0.9927(15) 0.5201(11) 0.045(4) Uani 1 d . . .
C3 C 0.206(3) 1.071(2) 0.5677(14) 0.061(7) Uani 1 d . . .
H3 H 0.1620 1.0731 0.6106 0.073 Uiso 1 calc R . .
C2 C 0.348(2) 1.0781(15) 0.4498(13) 0.038(5) Uani 1 d . . .
N2 N 0.378(2) 1.1587(15) 0.5012(11) 0.051(5) Uani 1 d . . .
C4 C 0.307(3) 1.1542(18) 0.5569(18) 0.063(7) Uani 1 d . . .
H4 H 0.3234 1.2101 0.5922 0.076 Uiso 1 calc R . .
C5 C 0.408(2) 0.7605(15) 0.1616(13) 0.037(5) Uani 1 d . . .
C6 C 0.514(2) 0.8440(18) 0.1567(15) 0.051(6) Uani 1 d . . .
N3 N 0.392(2) 0.6779(12) 0.1172(11) 0.041(4) Uani 1 d . . .
N4 N 0.599(2) 0.8494(13) 0.1066(13) 0.048(5) Uani 1 d . . .
C7 C 0.485(3) 0.6845(16) 0.0662(16) 0.054(6) Uani 1 d . . .
H7 H 0.4772 0.6289 0.0325 0.064 Uiso 1 calc R . .
C8 C 0.585(3) 0.7654(18) 0.0614(14) 0.055(6) Uani 1 d . . .
H8 H 0.6467 0.7637 0.0264 0.066 Uiso 1 calc R . .
Au2 Au 0.39241(9) 0.35161(6) 0.22103(5) 0.0376(2) Uani 1 d . . .
Se5 Se 0.3334(3) 0.19160(17) 0.14687(15) 0.0473(6) Uani 1 d . . .
Se6 Se 0.5815(3) 0.40768(17) 0.14793(14) 0.0432(5) Uani 1 d . . .
Se7 Se 0.4432(3) 0.51166(18) 0.29338(14) 0.0452(6) Uani 1 d . . .
Se8 Se 0.2143(3) 0.2961(2) 0.29975(16) 0.0573(7) Uani 1 d . . .
C9 C 0.176(2) 0.1250(18) 0.1877(12) 0.041(5) Uani 1 d . . .
N5 N 0.106(2) 0.0329(15) 0.1519(13) 0.052(5) Uani 1 d . . .
C10 C 0.129(2) 0.1650(19) 0.2510(15) 0.049(6) Uani 1 d . . .
N6 N 0.022(2) 0.117(2) 0.2832(15) 0.076(8) Uani 1 d . . .
C11 C 0.001(3) -0.016(2) 0.1860(18) 0.077(10) Uani 1 d . . .
H11 H -0.0408 -0.0813 0.1677 0.092 Uiso 1 calc R . .
C12 C -0.048(3) 0.026(2) 0.2479(15) 0.066(8) Uani 1 d . . .
H12 H -0.1296 -0.0086 0.2644 0.079 Uiso 1 calc R . .
C13 C 0.669(2) 0.5358(16) 0.2019(13) 0.040(5) Uani 1 d . . .
N7 N 0.787(2) 0.5825(16) 0.1771(14) 0.061(6) Uani 1 d . . .
C14 C 0.622(2) 0.5759(17) 0.2622(13) 0.042(5) Uani 1 d . . .
N8 N 0.684(2) 0.6671(16) 0.3002(13) 0.056(5) Uani 1 d . . .
C15 C 0.847(3) 0.6742(17) 0.2190(19) 0.063(8) Uani 1 d . . .
H15 H 0.9252 0.7136 0.2032 0.075 Uiso 1 calc R . .
C16 C 0.804(3) 0.711(2) 0.2783(16) 0.063(7) Uani 1 d . . .
H16 H 0.8610 0.7711 0.3061 0.076 Uiso 1 calc R . .
S1 S 0.7053(6) 0.5086(4) 0.4678(4) 0.0441(13) Uani 1 d . . .
S2 S 0.8544(7) 0.4119(5) 0.6047(4) 0.0491(14) Uani 1 d . . .
S3 S 0.9821(7) 0.6994(4) 0.5280(4) 0.0471(14) Uani 1 d . . .
S4 S 1.1373(6) 0.6028(4) 0.6613(3) 0.0438(13) Uani 1 d . . .
C17 C 0.860(2) 0.5136(16) 0.5535(12) 0.038(5) Uani 1 d . . .
C18 C 0.983(2) 0.5969(14) 0.5770(11) 0.035(4) Uani 1 d . . .
C19 C 0.611(3) 0.3963(17) 0.4811(13) 0.044(5) Uani 1 d . . .
H19 H 0.5149 0.3665 0.4459 0.053 Uiso 1 calc R . .
C20 C 0.678(2) 0.3542(14) 0.5419(14) 0.041(6) Uani 1 d . . .
H20 H 0.6306 0.2929 0.5514 0.050 Uiso 1 calc R . .
C21 C 1.149(3) 0.7631(17) 0.5932(15) 0.050(6) Uani 1 d . . .
H21 H 1.1891 0.8271 0.5865 0.060 Uiso 1 calc R . .
C22 C 1.220(3) 0.7194(18) 0.6538(15) 0.054(6) Uani 1 d . . .
H22 H 1.3118 0.7514 0.6913 0.065 Uiso 1 calc R . .
S5 S 0.1166(7) 0.8697(5) 0.0325(4) 0.0538(15) Uani 1 d . . .
S6 S 0.2416(8) 0.8134(5) -0.0962(4) 0.0599(17) Uani 1 d . . .
S7 S 0.0211(9) 0.5979(5) -0.1191(4) 0.0651(19) Uani 1 d . . .
S8 S -0.0924(8) 0.6546(5) 0.0136(5) 0.068(2) Uani 1 d . . .
C24 C 0.117(3) 0.7806(15) -0.0368(12) 0.040(5) Uani 1 d . . .
C25 C 0.030(3) 0.6878(14) -0.0454(14) 0.045(5) Uani 1 d . . .
C26 C 0.248(3) 0.9550(15) 0.0064(15) 0.061(8) Uani 1 d . . .
H26 H 0.2805 1.0175 0.0336 0.073 Uiso 1 calc R . .
C27 C 0.304(3) 0.9288(17) -0.0564(15) 0.058(7) Uani 1 d . . .
H27 H 0.3726 0.9730 -0.0754 0.069 Uiso 1 calc R . .
C28 C -0.175(4) 0.542(2) -0.037(2) 0.082(11) Uani 1 d . . .
H28 H -0.2507 0.4997 -0.0206 0.098 Uiso 1 calc R . .
C29 C -0.129(3) 0.5159(18) -0.097(2) 0.082(12) Uani 1 d . . .
H29 H -0.1727 0.4559 -0.1278 0.098 Uiso 1 calc R . .

loop_
_atom_site_aniso_label
_atom_site_aniso_U_11
_atom_site_aniso_U_22
_atom_site_aniso_U_33
_atom_site_aniso_U_23
_atom_site_aniso_U_13
_atom_site_aniso_U_12
Au1 0.0355(4) 0.0310(4) 0.0336(4) 0.0054(3) 0.0145(3) 0.0064(3)
Se1 0.0471(12) 0.0349(12) 0.0492(13) 0.0067(10) 0.0263(10) 0.0048(9)
Se2 0.0470(12) 0.0293(11) 0.0444(12) 0.0017(9) 0.0210(10) 0.0012(9)
Se3 0.0574(13) 0.0311(12) 0.0562(14) 0.0003(10) 0.0340(11) -0.0008(10)
Se4 0.0559(13) 0.0337(12) 0.0587(15) 0.0029(11) 0.0361(12) 0.0001(10)
C1 0.055(12) 0.020(9) 0.042(11) 0.012(8) 0.031(9) 0.023(9)
N1 0.047(10) 0.057(12) 0.038(10) 0.001(9) 0.019(8) 0.017(9)
C3 0.091(19) 0.068(18) 0.029(12) -0.018(12) 0.014(12) 0.038(15)
C2 0.043(11) 0.038(12) 0.042(12) 0.017(10) 0.016(9) 0.022(9)
N2 0.055(11) 0.062(14) 0.031(10) -0.008(9) 0.002(9) 0.019(10)
C4 0.10(2) 0.028(13) 0.070(18) 0.005(12) 0.023(16) 0.030(14)
C5 0.047(11) 0.030(11) 0.038(11) 0.003(9) 0.010(9) 0.020(9)
C6 0.021(9) 0.049(14) 0.063(15) 0.007(12) -0.006(9) -0.009(9)
N3 0.046(10) 0.032(10) 0.038(10) -0.004(8) 0.012(8) -0.001(8)
N4 0.046(10) 0.031(10) 0.076(14) 0.018(10) 0.036(10) 0.006(8)
C7 0.065(15) 0.027(12) 0.076(18) 0.007(11) 0.023(13) 0.022(11)
C8 0.093(19) 0.051(15) 0.036(12) 0.024(11) 0.029(12) 0.030(14)
Au2 0.0409(4) 0.0428(5) 0.0332(4) 0.0041(4) 0.0125(3) 0.0159(4)
Se5 0.0591(14) 0.0362(12) 0.0526(14) 0.0036(10) 0.0307(11) 0.0036(10)
Se6 0.0488(12) 0.0407(12) 0.0445(12) -0.0044(10) 0.0221(10) 0.0095(10)
Se7 0.0526(13) 0.0494(14) 0.0389(12) -0.0050(10) 0.0164(10) 0.0210(11)
Se8 0.0700(16) 0.0683(18) 0.0547(15) 0.0137(13) 0.0402(13) 0.0309(14)
C9 0.044(11) 0.068(16) 0.025(10) 0.023(10) 0.018(9) 0.026(11)
N5 0.055(12) 0.042(12) 0.070(14) 0.018(10) 0.025(10) 0.021(9)
C10 0.029(10) 0.061(16) 0.059(15) 0.011(12) 0.010(10) 0.019(10)
N6 0.042(12) 0.14(3) 0.070(15) 0.046(17) 0.035(11) 0.037(14)
C11 0.052(15) 0.08(2) 0.064(18) 0.036(16) -0.012(13) -0.027(14)
C12 0.077(18) 0.08(2) 0.032(13) 0.017(13) 0.018(12) -0.006(16)
C13 0.040(11) 0.043(12) 0.046(12) -0.004(10) 0.025(10) 0.013(9)
N7 0.041(11) 0.060(14) 0.069(14) -0.009(11) 0.006(10) -0.005(10)
C14 0.043(11) 0.051(14) 0.035(11) 0.027(10) 0.005(9) 0.019(10)
N8 0.060(13) 0.051(13) 0.061(13) -0.004(10) 0.016(11) 0.021(10)
C15 0.038(12) 0.037(14) 0.10(2) -0.022(14) 0.015(13) -0.006(10)
C16 0.058(16) 0.071(19) 0.052(16) -0.003(14) 0.002(13) 0.014(14)
S1 0.043(3) 0.043(3) 0.049(3) 0.008(3) 0.013(2) 0.015(2)
S2 0.054(3) 0.049(4) 0.050(3) 0.021(3) 0.019(3) 0.017(3)
S3 0.048(3) 0.045(3) 0.057(4) 0.015(3) 0.020(3) 0.019(3)
S4 0.045(3) 0.049(3) 0.039(3) 0.012(3) 0.010(2) 0.015(2)
C17 0.047(12) 0.045(13) 0.027(10) 0.002(9) 0.014(9) 0.015(10)
C18 0.060(13) 0.031(10) 0.023(9) 0.016(8) 0.020(9) 0.022(9)
C19 0.048(12) 0.052(14) 0.037(12) 0.010(11) 0.017(10) 0.015(11)
C20 0.047(12) 0.026(10) 0.058(14) -0.022(10) 0.037(11) -0.002(9)
C21 0.064(15) 0.036(12) 0.065(16) 0.017(11) 0.039(13) 0.015(11)
C22 0.057(14) 0.050(15) 0.042(13) -0.013(11) 0.001(11) 0.002(12)
S5 0.061(4) 0.037(3) 0.065(4) 0.006(3) 0.021(3) 0.009(3)
S6 0.068(4) 0.059(4) 0.057(4) 0.018(3) 0.026(3) 0.008(3)
S7 0.076(5) 0.049(4) 0.058(4) -0.001(3) 0.001(3) 0.011(3)
S8 0.059(4) 0.052(4) 0.107(6) 0.028(4) 0.043(4) 0.014(3)
C24 0.056(13) 0.031(11) 0.027(10) 0.007(8) 0.004(9) 0.005(9)
C25 0.077(16) 0.019(10) 0.055(14) 0.012(9) 0.032(12) 0.025(10)
C26 0.090(19) 0.016(10) 0.054(15) 0.025(10) -0.009(13) -0.002(11)
C27 0.073(16) 0.042(14) 0.047(14) 0.025(12) 0.012(12) -0.013(12)
C28 0.071(19) 0.045(17) 0.10(3) 0.025(17) -0.031(18) 0.015(14)
C29 0.08(2) 0.021(12) 0.09(2) -0.012(14) -0.054(18) -0.002(12)

loop_
_atom_type_symbol
_atom_type_description
_atom_type_scat_dispersion_real
_atom_type_scat_dispersion_imag
_atom_type_scat_source
C C 0.0033 0.0016 'International Tables Vol C Tables 4.2.6.8 and 6.1.1.4'
H H 0.0000 0.0000 'International Tables Vol C Tables 4.2.6.8 and 6.1.1.4'
N N 0.0061 0.0033 'International Tables Vol C Tables 4.2.6.8 and 6.1.1.4'
S S 0.1246 0.1234 'International Tables Vol C Tables 4.2.6.8 and 6.1.1.4'
Se Se -0.0929 2.2259 'International Tables Vol C Tables 4.2.6.8 and 6.1.1.4'
Au Au -2.0133 8.8022 'International Tables Vol C Tables 4.2.6.8 and 6.1.1.4'

loop_
_geom_angle_atom_site_label_1
_geom_angle_atom_site_label_2
_geom_angle_atom_site_label_3
_geom_angle
_geom_angle_site_symmetry_1
_geom_angle_site_symmetry_3
_geom_angle_publ_flag
Se4 Au1 Se1 178.19(9) . . ?
Se4 Au1 Se2 86.83(8) . . ?
Se1 Au1 Se2 91.46(8) . . ?
Se4 Au1 Se3 91.53(8) . . ?
Se1 Au1 Se3 90.19(8) . . ?
Se2 Au1 Se3 177.63(9) . . ?
C1 Se1 Au1 101.5(6) . . ?
C2 Se2 Au1 102.2(7) . . ?
C5 Se3 Au1 100.9(6) . . ?
C6 Se4 Au1 101.6(7) . . ?
N1 C1 C2 116.5(18) . . ?
N1 C1 Se1 120.0(15) . . ?
C2 C1 Se1 122.9(14) . . ?
C3 N1 C1 120(2) . . ?
N1 C3 C4 122(2) . . ?
N2 C2 C1 121.0(19) . . ?
N2 C2 Se2 117.3(16) . . ?
C1 C2 Se2 121.5(15) . . ?
C4 N2 C2 117(2) . . ?
N2 C4 C3 124(2) . . ?
N3 C5 C6 121(2) . . ?
N3 C5 Se3 114.6(16) . . ?
C6 C5 Se3 124.1(17) . . ?
N4 C6 C5 124(2) . . ?
N4 C6 Se4 114.3(16) . . ?
C5 C6 Se4 121.2(18) . . ?
C5 N3 C7 113.8(19) . . ?
C6 N4 C8 115(2) . . ?
C8 C7 N3 125(2) . . ?
C7 C8 N4 121(2) . . ?
Se7 Au2 Se5 178.25(9) . . ?
Se7 Au2 Se8 87.85(9) . . ?
Se5 Au2 Se8 91.33(9) . . ?
Se7 Au2 Se6 91.34(8) . . ?
Se5 Au2 Se6 89.55(8) . . ?
Se8 Au2 Se6 177.22(10) . . ?
C9 Se5 Au2 101.4(8) . . ?
C13 Se6 Au2 100.3(6) . . ?
C14 Se7 Au2 100.6(7) . . ?
C10 Se8 Au2 101.1(7) . . ?
N5 C9 C10 120(2) . . ?
N5 C9 Se5 116.4(15) . . ?
C10 C9 Se5 123.8(19) . . ?
C11 N5 C9 115(2) . . ?
N6 C10 C9 125(3) . . ?
N6 C10 Se8 113(2) . . ?
C9 C10 Se8 122.1(18) . . ?
C10 N6 C12 116(3) . . ?
N5 C11 C12 124(3) . . ?
N6 C12 C11 120(2) . . ?
N7 C13 C14 122(2) . . ?
N7 C13 Se6 113.2(15) . . ?
C14 C13 Se6 124.6(16) . . ?
C13 N7 C15 111(2) . . ?
N8 C14 C13 124(2) . . ?
N8 C14 Se7 113.4(17) . . ?
C13 C14 Se7 122.1(18) . . ?
C16 N8 C14 113(2) . . ?
C16 C15 N7 127(3) . . ?
C15 C16 N8 122(3) . . ?
C19 S1 C17 94.0(11) . . ?
C20 S2 C17 93.5(11) . . ?
C21 S3 C18 94.5(11) . . ?
C22 S4 C18 94.1(11) . . ?
C18 C17 S2 123.6(15) . . ?
C18 C17 S1 120.8(16) . . ?
S2 C17 S1 115.5(12) . . ?
C17 C18 S3 122.8(15) . . ?
C17 C18 S4 121.4(14) . . ?
S3 C18 S4 115.7(12) . . ?
C20 C19 S1 117.4(18) . . ?
C19 C20 S2 119.5(17) . . ?
C22 C21 S3 117.9(18) . . ?
C21 C22 S4 117.7(19) . . ?
C24 S5 C26 95.2(13) . . ?
C27 S6 C24 96.0(12) . . ?
C25 S7 C29 94.4(14) . . ?
C28 S8 C25 96.1(16) . . ?
C25 C24 S5 123.7(17) . . ?
C25 C24 S6 121.2(17) . . ?
S5 C24 S6 115.1(12) . . ?
C24 C25 S8 121.5(17) . . ?
C24 C25 S7 124.3(17) . . ?
S8 C25 S7 114.0(13) . . ?
C27 C26 S5 117.8(18) . . ?
C26 C27 S6 115.8(17) . . ?
C29 C28 S8 118(3) . . ?
C28 C29 S7 117(2) . . ?

loop_
_geom_bond_atom_site_label_1
_geom_bond_atom_site_label_2
_geom_bond_distance
_geom_bond_site_symmetry_2
_geom_bond_publ_flag
Au1 Se4 2.416(2) . ?
Au1 Se1 2.420(2) . ?
Au1 Se2 2.423(2) . ?
Au1 Se3 2.434(3) . ?
Se1 C1 1.858(19) . ?
Se2 C2 1.86(2) . ?
Se3 C5 1.91(2) . ?
Se4 C6 1.93(3) . ?
C1 N1 1.36(2) . ?
C1 C2 1.48(3) . ?
N1 C3 1.28(3) . ?
C3 C4 1.39(4) . ?
C2 N2 1.34(3) . ?
N2 C4 1.29(3) . ?
C5 N3 1.32(3) . ?
C5 C6 1.40(3) . ?
C6 N4 1.30(3) . ?
N3 C7 1.37(3) . ?
N4 C8 1.35(3) . ?
C7 C8 1.34(3) . ?
Au2 Se7 2.419(3) . ?
Au2 Se5 2.423(3) . ?
Au2 Se8 2.425(3) . ?
Au2 Se6 2.435(2) . ?
Se5 C9 1.88(2) . ?
Se6 C13 1.90(2) . ?
Se7 C14 1.93(2) . ?
Se8 C10 1.91(3) . ?
C9 N5 1.36(3) . ?
C9 C10 1.40(3) . ?
N5 C11 1.35(3) . ?
C10 N6 1.33(3) . ?
N6 C12 1.35(4) . ?
C11 C12 1.41(4) . ?
C13 N7 1.34(3) . ?
C13 C14 1.36(3) . ?
N7 C15 1.38(3) . ?
C14 N8 1.35(3) . ?
N8 C16 1.31(3) . ?
C15 C16 1.30(4) . ?
S1 C19 1.70(2) . ?
S1 C17 1.74(2) . ?
S2 C20 1.71(2) . ?
S2 C17 1.71(2) . ?
S3 C21 1.69(3) . ?
S3 C18 1.702(19) . ?
S4 C22 1.69(3) . ?
S4 C18 1.71(2) . ?
C17 C18 1.41(3) . ?
C19 C20 1.29(3) . ?
C21 C22 1.32(3) . ?
S5 C24 1.69(2) . ?
S5 C26 1.69(2) . ?
S6 C27 1.66(3) . ?
S6 C24 1.74(2) . ?
S7 C25 1.72(2) . ?
S7 C29 1.75(4) . ?
S8 C28 1.70(3) . ?
S8 C25 1.72(2) . ?
C24 C25 1.37(3) . ?
C26 C27 1.38(4) . ?
C28 C29 1.28(5) . ?
